data_4328918
loop_
_publ_author_name
'Benjamin Oelkers'
'Alexander Venker'
'J\"org Sundermeyer'

_publ_section_title
;
 Molybdenum 1,4-Diazabuta-1,3-diene Tricarbonyl Solvento Complexes
 Revisited: From Solvatochromism to Attractive Ligand-Ligand Interaction
;
_journal_name_full 'Inorganic Chemistry'
_journal_page_first 4636
_journal_page_last 4643
_journal_paper_doi 10.1021/ic202517w
_journal_volume 51
_journal_year 2012
_chemical_formula_moiety 'C25 H27 Mo N3 O3, C2 H3 N'
_chemical_formula_sum 'C27 H30 Mo N4 O3'
_chemical_formula_weight 554.49
_chemical_name_systematic
;
 ?
;
_space_group_IT_number 2
_symmetry_cell_setting triclinic
_symmetry_space_group_name_Hall '-P 1'
_symmetry_space_group_name_H-M 'P -1'
_atom_sites_solution_hydrogens geom
_atom_sites_solution_primary direct
_atom_sites_solution_secondary difmap
_audit_creation_method SHELXL-97
_cell_angle_alpha 101.227(3)
_cell_angle_beta 91.254(4)
_cell_angle_gamma 110.102(3)
_cell_formula_units_Z 2
_cell_length_a 8.0486(4)
_cell_length_b 10.7159(5)
_cell_length_c 16.9424(7)
_cell_measurement_reflns_used 10858
_cell_measurement_temperature 100(2)
_cell_measurement_theta_max 27.2
_cell_measurement_theta_min 1.23
_cell_volume 1339.70(11)
_computing_cell_refinement 'STOE X-AREA'
_computing_data_collection 'STOE X-AREA'
_computing_data_reduction 'STOE X-RED'
_computing_molecular_graphics 'DIAMOND (Brandenburg, 2011)'
_computing_publication_material 'WinGX publication routines (Farrugia, 1999)'
_computing_structure_refinement 'SHELXL-97 (Sheldrick, 2008)'
_computing_structure_solution 'SIR92 (Giacovazzo et al, 1993)'
_diffrn_ambient_temperature 100(2)
_diffrn_detector_area_resol_mean 6.67
_diffrn_measured_fraction_theta_full 0.995
_diffrn_measured_fraction_theta_max 0.992
_diffrn_measurement_device_type 'STOE IPDS 2'
_diffrn_measurement_method 'rotation method'
_diffrn_radiation_monochromator graphite
_diffrn_radiation_source 'fine-focus sealed tube'
_diffrn_radiation_type MoK\a
_diffrn_radiation_wavelength 0.71073
_diffrn_reflns_av_R_equivalents 0.0397
_diffrn_reflns_av_sigmaI/netI 0.0558
_diffrn_reflns_limit_h_max 10
_diffrn_reflns_limit_h_min -10
_diffrn_reflns_limit_k_max 13
_diffrn_reflns_limit_k_min -13
_diffrn_reflns_limit_l_max 20
_diffrn_reflns_limit_l_min -21
_diffrn_reflns_number 12303
_diffrn_reflns_theta_full 25.00
_diffrn_reflns_theta_max 26.73
_diffrn_reflns_theta_min 1.23
_exptl_absorpt_coefficient_mu 0.523
_exptl_absorpt_correction_T_max 0.9661
_exptl_absorpt_correction_T_min 0.9446
_exptl_absorpt_correction_type gaussian
_exptl_absorpt_process_details
;
a grid of  8 x  8 x  8 =   512 sampling points was used
;
_exptl_crystal_colour 'dark blue'
_exptl_crystal_density_diffrn 1.375
_exptl_crystal_description plate
_exptl_crystal_F_000 572
_exptl_crystal_size_max 0.16
_exptl_crystal_size_mid 0.1
_exptl_crystal_size_min 0.08
_refine_diff_density_max 0.498
_refine_diff_density_min -1.061
_refine_diff_density_rms 0.080
_refine_ls_extinction_method none
_refine_ls_goodness_of_fit_ref 0.917
_refine_ls_hydrogen_treatment constr
_refine_ls_matrix_type full
_refine_ls_number_parameters 324
_refine_ls_number_reflns 5639
_refine_ls_number_restraints 0
_refine_ls_restrained_S_all 0.917
_refine_ls_R_factor_all 0.0563
_refine_ls_R_factor_gt 0.0426
_refine_ls_shift/su_max 0.003
_refine_ls_shift/su_mean 0.000
_refine_ls_structure_factor_coef Fsqd
_refine_ls_weighting_details 'calc w=1/[\s^2^(Fo^2^)+(0.0656P)^2^+0.0000P] where P=(Fo^2^+2Fc^2^)/3'
_refine_ls_weighting_scheme calc
_refine_ls_wR_factor_gt 0.0994
_refine_ls_wR_factor_ref 0.1027
_reflns_number_gt 4333
_reflns_number_total 5639
_reflns_threshold_expression >2sigma(I)
_cod_data_source_file ic202517w_si_001_03.cif
_cod_data_source_block compound2
_cod_database_code 4328918

loop_
_symmetry_equiv_pos_as_xyz
'x, y, z'
'-x, -y, -z'

loop_
_atom_site_label
_atom_site_type_symbol
_atom_site_fract_x
_atom_site_fract_y
_atom_site_fract_z
_atom_site_U_iso_or_equiv
_atom_site_adp_type
_atom_site_occupancy
_atom_site_symmetry_multiplicity
_atom_site_calc_flag
_atom_site_refinement_flags
C1 C -0.0625(4) 0.3352(3) 0.28214(19) 0.0369(7) Uani 1 1 d .
C2 C -0.0697(4) 0.4758(3) 0.2945(2) 0.0434(8) Uani 1 1 d .
H2A H 0.0358 0.5406 0.3290 0.065 Uiso 1 1 calc R
H2B H -0.1768 0.4775 0.3204 0.065 Uiso 1 1 calc R
H2C H -0.0728 0.5011 0.2420 0.065 Uiso 1 1 calc R
C3 C 0.2454(4) 0.4187(3) 0.3234(2) 0.0378(7) Uani 1 1 d .
C4 C 0.3524(4) 0.4599(3) 0.2621(2) 0.0400(7) Uani 1 1 d .
C5 C 0.5176(4) 0.5632(3) 0.2852(2) 0.0442(8) Uani 1 1 d .
H5 H 0.5928 0.5925 0.2449 0.053 Uiso 1 1 calc R
C6 C 0.5738(4) 0.6238(3) 0.3656(2) 0.0462(8) Uani 1 1 d .
H6 H 0.6877 0.6930 0.3803 0.055 Uiso 1 1 calc R
C7 C 0.4640(4) 0.5837(3) 0.4249(2) 0.0450(8) Uani 1 1 d .
H7 H 0.5020 0.6275 0.4799 0.054 Uiso 1 1 calc R
C8 C 0.2983(4) 0.4797(3) 0.4047(2) 0.0416(7) Uani 1 1 d .
C9 C 0.2911(5) 0.3967(3) 0.1743(2) 0.0454(8) Uani 1 1 d .
H9A H 0.3853 0.4363 0.1411 0.068 Uiso 1 1 calc R
H9B H 0.1842 0.4144 0.1595 0.068 Uiso 1 1 calc R
H9C H 0.2639 0.2983 0.1650 0.068 Uiso 1 1 calc R
C10 C 0.1811(4) 0.4351(4) 0.4697(2) 0.0472(8) Uani 1 1 d .
H10A H 0.0596 0.4279 0.4541 0.071 Uiso 1 1 calc R
H10B H 0.2265 0.5020 0.5207 0.071 Uiso 1 1 calc R
H10C H 0.1808 0.3463 0.4765 0.071 Uiso 1 1 calc R
C11 C -0.2187(4) 0.2163(3) 0.2412(2) 0.0371(7) Uani 1 1 d .
C12 C -0.3762(4) 0.2398(3) 0.2085(2) 0.0439(8) Uani 1 1 d .
H12A H -0.4620 0.1533 0.1781 0.066 Uiso 1 1 calc R
H12B H -0.3384 0.3039 0.1727 0.066 Uiso 1 1 calc R
H12C H -0.4319 0.2776 0.2533 0.066 Uiso 1 1 calc R
C13 C -0.3246(4) -0.0162(3) 0.1759(2) 0.0391(7) Uani 1 1 d .
C14 C -0.4576(4) -0.1162(3) 0.2043(2) 0.0412(7) Uani 1 1 d .
C15 C -0.5717(4) -0.2267(3) 0.1473(2) 0.0479(8) Uani 1 1 d .
H15 H -0.6629 -0.2961 0.1650 0.057 Uiso 1 1 calc R
C16 C -0.5543(5) -0.2370(4) 0.0660(3) 0.0533(9) Uani 1 1 d .
H16 H -0.6331 -0.3133 0.0282 0.064 Uiso 1 1 calc R
C17 C -0.4229(5) -0.1369(4) 0.0388(2) 0.0489(8) Uani 1 1 d .
H17 H -0.4131 -0.1447 -0.0175 0.059 Uiso 1 1 calc R
C18 C -0.3045(4) -0.0245(3) 0.0934(2) 0.0427(7) Uani 1 1 d .
C19 C -0.4809(5) -0.1020(4) 0.2927(2) 0.0478(8) Uani 1 1 d .
H19A H -0.5862 -0.1770 0.3007 0.072 Uiso 1 1 calc R
H19B H -0.4961 -0.0151 0.3138 0.072 Uiso 1 1 calc R
H19C H -0.3756 -0.1047 0.3215 0.072 Uiso 1 1 calc R
C20 C -0.1641(5) 0.0853(4) 0.0633(2) 0.0476(8) Uani 1 1 d .
H20A H -0.1952 0.1674 0.0714 0.071 Uiso 1 1 calc R
H20B H -0.1568 0.0539 0.0056 0.071 Uiso 1 1 calc R
H20C H -0.0490 0.1061 0.0933 0.071 Uiso 1 1 calc R
C21 C 0.1585(4) 0.0526(3) 0.2009(2) 0.0408(7) Uani 1 1 d .
C22 C -0.0148(4) -0.1027(4) 0.2924(2) 0.0441(8) Uani 1 1 d .
C23 C 0.2673(5) 0.1330(3) 0.3594(2) 0.0431(8) Uani 1 1 d .
C24 C -0.1732(4) 0.1306(3) 0.4631(2) 0.0428(7) Uani 1 1 d .
C25 C -0.2627(5) 0.1473(4) 0.5363(2) 0.0519(9) Uani 1 1 d .
H25A H -0.3134 0.0593 0.5518 0.078 Uiso 1 1 calc R
H25B H -0.3580 0.1812 0.5261 0.078 Uiso 1 1 calc R
H25C H -0.1769 0.2124 0.5801 0.078 Uiso 1 1 calc R
C26 C 0.9005(5) 0.5745(4) 0.0836(2) 0.0533(9) Uani 1 1 d .
C27 C 0.9091(6) 0.7070(4) 0.0705(3) 0.0645(11) Uani 1 1 d .
H27A H 1.0281 0.7740 0.0895 0.097 Uiso 1 1 calc R
H27B H 0.8206 0.7352 0.1004 0.097 Uiso 1 1 calc R
H27C H 0.8844 0.7007 0.0127 0.097 Uiso 1 1 calc R
N1 N 0.0775(3) 0.3084(3) 0.29938(16) 0.0357(6) Uani 1 1 d .
N2 N -0.1989(3) 0.0987(3) 0.23185(16) 0.0359(6) Uani 1 1 d .
N3 N -0.1009(4) 0.1182(3) 0.40685(18) 0.0420(6) Uani 1 1 d .
N4 N 0.8974(5) 0.4713(4) 0.0937(2) 0.0693(10) Uani 1 1 d .
O1 O 0.2267(3) 0.0189(2) 0.14411(15) 0.0452(5) Uani 1 1 d .
O2 O -0.0419(3) -0.2178(2) 0.28759(18) 0.0544(6) Uani 1 1 d .
O3 O 0.4052(3) 0.1634(3) 0.39706(15) 0.0502(6) Uani 1 1 d .
Mo1 Mo 0.04226(4) 0.09278(3) 0.296860(18) 0.03422(10) Uani 1 1 d .

loop_
_atom_site_aniso_label
_atom_site_aniso_U_11
_atom_site_aniso_U_22
_atom_site_aniso_U_33
_atom_site_aniso_U_23
_atom_site_aniso_U_13
_atom_site_aniso_U_12
C1 0.0398(16) 0.0356(16) 0.0361(16) 0.0065(13) 0.0024(13) 0.0151(13)
C2 0.0454(17) 0.0359(16) 0.049(2) 0.0060(15) -0.0006(15) 0.0167(14)
C3 0.0378(15) 0.0296(15) 0.0436(18) 0.0042(13) -0.0025(13) 0.0111(12)
C4 0.0409(16) 0.0325(15) 0.0463(19) 0.0091(14) -0.0009(14) 0.0128(13)
C5 0.0420(17) 0.0389(18) 0.053(2) 0.0122(16) 0.0013(15) 0.0145(14)
C6 0.0418(17) 0.0359(16) 0.058(2) 0.0101(16) -0.0035(15) 0.0113(13)
C7 0.0458(18) 0.0398(17) 0.048(2) 0.0018(15) -0.0062(15) 0.0181(14)
C8 0.0422(17) 0.0385(17) 0.0443(19) 0.0037(14) -0.0023(14) 0.0177(14)
C9 0.0467(18) 0.0406(17) 0.046(2) 0.0102(15) 0.0025(15) 0.0114(14)
C10 0.0420(17) 0.053(2) 0.0429(19) -0.0001(16) -0.0026(14) 0.0181(15)
C11 0.0372(15) 0.0364(16) 0.0375(17) 0.0079(13) 0.0029(13) 0.0130(13)
C12 0.0380(16) 0.0417(17) 0.051(2) 0.0072(15) -0.0025(14) 0.0148(14)
C13 0.0371(15) 0.0350(16) 0.0433(18) 0.0053(14) -0.0020(13) 0.0124(13)
C14 0.0394(16) 0.0368(16) 0.0481(19) 0.0111(15) 0.0010(14) 0.0136(13)
C15 0.0415(17) 0.0373(17) 0.062(2) 0.0125(16) -0.0007(16) 0.0103(14)
C16 0.051(2) 0.0400(19) 0.060(2) 0.0033(17) -0.0125(17) 0.0109(15)
C17 0.054(2) 0.0445(19) 0.044(2) 0.0051(16) -0.0048(16) 0.0144(16)
C18 0.0423(17) 0.0412(17) 0.0429(19) 0.0083(15) -0.0020(14) 0.0135(14)
C19 0.0448(18) 0.0419(18) 0.056(2) 0.0129(16) 0.0112(16) 0.0131(14)
C20 0.0490(19) 0.0479(19) 0.0430(19) 0.0092(16) 0.0019(15) 0.0141(15)
C21 0.0381(16) 0.0329(16) 0.049(2) 0.0080(14) -0.0044(14) 0.0101(13)
C22 0.0390(16) 0.053(2) 0.0416(19) 0.0121(16) 0.0044(14) 0.0171(15)
C23 0.054(2) 0.0340(16) 0.0437(19) 0.0034(14) 0.0089(16) 0.0210(15)
C24 0.0446(17) 0.0408(17) 0.0434(19) 0.0094(15) 0.0038(15) 0.0153(14)
C25 0.057(2) 0.056(2) 0.047(2) 0.0116(17) 0.0133(17) 0.0239(17)
C26 0.057(2) 0.047(2) 0.044(2) 0.0054(17) -0.0045(16) 0.0064(17)
C27 0.079(3) 0.054(2) 0.059(3) 0.017(2) 0.001(2) 0.020(2)
N1 0.0376(13) 0.0336(13) 0.0363(14) 0.0055(11) 0.0022(11) 0.0141(11)
N2 0.0356(13) 0.0347(13) 0.0362(14) 0.0076(11) 0.0019(11) 0.0111(10)
N3 0.0444(15) 0.0415(15) 0.0408(16) 0.0084(12) 0.0027(13) 0.0164(12)
N4 0.090(3) 0.051(2) 0.059(2) 0.0094(17) -0.0031(19) 0.0174(19)
O1 0.0418(12) 0.0465(13) 0.0423(13) 0.0020(11) 0.0066(10) 0.0132(10)
O2 0.0600(15) 0.0339(13) 0.0713(18) 0.0155(12) 0.0083(13) 0.0166(11)
O3 0.0451(13) 0.0508(14) 0.0520(15) -0.0012(12) -0.0125(11) 0.0214(11)
Mo1 0.03508(14) 0.03257(14) 0.03514(15) 0.00646(10) 0.00164(10) 0.01274(10)

loop_
_atom_type_symbol
_atom_type_description
_atom_type_scat_dispersion_real
_atom_type_scat_dispersion_imag
_atom_type_scat_source
C C 0.0033 0.0016 'International Tables Vol C Tables 4.2.6.8 and 6.1.1.4'
H H 0.0000 0.0000 'International Tables Vol C Tables 4.2.6.8 and 6.1.1.4'
N N 0.0061 0.0033 'International Tables Vol C Tables 4.2.6.8 and 6.1.1.4'
O O 0.0106 0.0060 'International Tables Vol C Tables 4.2.6.8 and 6.1.1.4'
Mo Mo -1.6832 0.6857 'International Tables Vol C Tables 4.2.6.8 and 6.1.1.4'

loop_
_geom_angle_atom_site_label_1
_geom_angle_atom_site_label_2
_geom_angle_atom_site_label_3
_geom_angle
N1 C1 C11 115.4(3)
N1 C1 C2 124.6(3)
C11 C1 C2 119.8(3)
C1 C2 H2A 109.5
C1 C2 H2B 109.5
H2A C2 H2B 109.5
C1 C2 H2C 109.5
H2A C2 H2C 109.5
H2B C2 H2C 109.5
C8 C3 C4 122.0(3)
C8 C3 N1 120.5(3)
C4 C3 N1 117.5(3)
C5 C4 C3 117.7(3)
C5 C4 C9 120.7(3)
C3 C4 C9 121.6(3)
C6 C5 C4 121.2(3)
C6 C5 H5 119.4
C4 C5 H5 119.4
C5 C6 C7 119.9(3)
C5 C6 H6 120.0
C7 C6 H6 120.0
C6 C7 C8 120.9(3)
C6 C7 H7 119.6
C8 C7 H7 119.6
C3 C8 C7 118.2(3)
C3 C8 C10 121.3(3)
C7 C8 C10 120.5(3)
C4 C9 H9A 109.5
C4 C9 H9B 109.5
H9A C9 H9B 109.5
C4 C9 H9C 109.5
H9A C9 H9C 109.5
H9B C9 H9C 109.5
C8 C10 H10A 109.5
C8 C10 H10B 109.5
H10A C10 H10B 109.5
C8 C10 H10C 109.5
H10A C10 H10C 109.5
H10B C10 H10C 109.5
N2 C11 C1 115.4(3)
N2 C11 C12 125.4(3)
C1 C11 C12 119.0(3)
C11 C12 H12A 109.5
C11 C12 H12B 109.5
H12A C12 H12B 109.5
C11 C12 H12C 109.5
H12A C12 H12C 109.5
H12B C12 H12C 109.5
C18 C13 C14 122.2(3)
C18 C13 N2 117.4(3)
C14 C13 N2 120.4(3)
C15 C14 C13 117.7(3)
C15 C14 C19 121.2(3)
C13 C14 C19 121.1(3)
C16 C15 C14 121.1(3)
C16 C15 H15 119.4
C14 C15 H15 119.4
C15 C16 C17 120.5(3)
C15 C16 H16 119.8
C17 C16 H16 119.8
C16 C17 C18 120.7(4)
C16 C17 H17 119.6
C18 C17 H17 119.6
C17 C18 C13 117.9(3)
C17 C18 C20 120.4(3)
C13 C18 C20 121.7(3)
C14 C19 H19A 109.5
C14 C19 H19B 109.5
H19A C19 H19B 109.5
C14 C19 H19C 109.5
H19A C19 H19C 109.5
H19B C19 H19C 109.5
C18 C20 H20A 109.5
C18 C20 H20B 109.5
H20A C20 H20B 109.5
C18 C20 H20C 109.5
H20A C20 H20C 109.5
H20B C20 H20C 109.5
O1 C21 Mo1 175.0(3)
O2 C22 Mo1 176.8(3)
O3 C23 Mo1 176.9(3)
N3 C24 C25 178.9(4)
C24 C25 H25A 109.5
C24 C25 H25B 109.5
H25A C25 H25B 109.5
C24 C25 H25C 109.5
H25A C25 H25C 109.5
H25B C25 H25C 109.5
N4 C26 C27 178.6(5)
C26 C27 H27A 109.5
C26 C27 H27B 109.5
H27A C27 H27B 109.5
C26 C27 H27C 109.5
H27A C27 H27C 109.5
H27B C27 H27C 109.5
C1 N1 C3 119.3(3)
C1 N1 Mo1 117.6(2)
C3 N1 Mo1 123.03(19)
C11 N2 C13 118.5(3)
C11 N2 Mo1 117.1(2)
C13 N2 Mo1 124.2(2)
C24 N3 Mo1 179.5(3)
C21 Mo1 C23 87.24(14)
C21 Mo1 C22 82.23(14)
C23 Mo1 C22 89.86(13)
C21 Mo1 N1 100.09(12)
C23 Mo1 N1 95.50(11)
C22 Mo1 N1 174.24(12)
C21 Mo1 N3 174.66(12)
C23 Mo1 N3 93.32(12)
C22 Mo1 N3 92.45(12)
N1 Mo1 N3 85.16(10)
C21 Mo1 N2 96.33(12)
C23 Mo1 N2 166.78(11)
C22 Mo1 N2 103.22(12)
N1 Mo1 N2 71.36(9)
N3 Mo1 N2 84.32(10)

loop_
_geom_bond_atom_site_label_1
_geom_bond_atom_site_label_2
_geom_bond_distance
C1 N1 1.295(4)
C1 C11 1.484(4)
C1 C2 1.501(4)
C2 H2A 0.9800
C2 H2B 0.9800
C2 H2C 0.9800
C3 C8 1.392(5)
C3 C4 1.404(5)
C3 N1 1.442(4)
C4 C5 1.394(4)
C4 C9 1.504(5)
C5 C6 1.382(5)
C5 H5 0.9500
C6 C7 1.386(5)
C6 H6 0.9500
C7 C8 1.396(5)
C7 H7 0.9500
C8 C10 1.506(5)
C9 H9A 0.9800
C9 H9B 0.9800
C9 H9C 0.9800
C10 H10A 0.9800
C10 H10B 0.9800
C10 H10C 0.9800
C11 N2 1.303(4)
C11 C12 1.490(4)
C12 H12A 0.9800
C12 H12B 0.9800
C12 H12C 0.9800
C13 C18 1.398(5)
C13 C14 1.401(4)
C13 N2 1.444(4)
C14 C15 1.396(5)
C14 C19 1.498(5)
C15 C16 1.374(6)
C15 H15 0.9500
C16 C17 1.384(5)
C16 H16 0.9500
C17 C18 1.397(5)
C17 H17 0.9500
C18 C20 1.506(5)
C19 H19A 0.9800
C19 H19B 0.9800
C19 H19C 0.9800
C20 H20A 0.9800
C20 H20B 0.9800
C20 H20C 0.9800
C21 O1 1.175(4)
C21 Mo1 1.943(4)
C22 O2 1.161(4)
C22 Mo1 1.970(4)
C23 O3 1.176(4)
C23 Mo1 1.947(4)
C24 N3 1.137(4)
C24 C25 1.459(5)
C25 H25A 0.9800
C25 H25B 0.9800
C25 H25C 0.9800
C26 N4 1.143(5)
C26 C27 1.458(6)
C27 H27A 0.9800
C27 H27B 0.9800
C27 H27C 0.9800
N1 Mo1 2.221(3)
N2 Mo1 2.237(3)
N3 Mo1 2.233(3)

loop_
_geom_torsion_atom_site_label_1
_geom_torsion_atom_site_label_2
_geom_torsion_atom_site_label_3
_geom_torsion_atom_site_label_4
_geom_torsion
C8 C3 C4 C5 1.4(5)
N1 C3 C4 C5 -177.8(3)
C8 C3 C4 C9 -177.7(3)
N1 C3 C4 C9 3.0(5)
C3 C4 C5 C6 -0.5(5)
C9 C4 C5 C6 178.7(3)
C4 C5 C6 C7 -1.1(5)
C5 C6 C7 C8 1.8(5)
C4 C3 C8 C7 -0.8(5)
N1 C3 C8 C7 178.4(3)
C4 C3 C8 C10 179.4(3)
N1 C3 C8 C10 -1.4(5)
C6 C7 C8 C3 -0.8(5)
C6 C7 C8 C10 179.0(3)
N1 C1 C11 N2 3.7(4)
C2 C1 C11 N2 178.7(3)
N1 C1 C11 C12 -171.3(3)
C2 C1 C11 C12 3.7(5)
C18 C13 C14 C15 0.1(5)
N2 C13 C14 C15 -178.1(3)
C18 C13 C14 C19 -177.5(3)
N2 C13 C14 C19 4.3(5)
C13 C14 C15 C16 -0.1(5)
C19 C14 C15 C16 177.5(3)
C14 C15 C16 C17 -0.3(6)
C15 C16 C17 C18 0.7(6)
C16 C17 C18 C13 -0.6(5)
C16 C17 C18 C20 -178.8(3)
C14 C13 C18 C17 0.2(5)
N2 C13 C18 C17 178.5(3)
C14 C13 C18 C20 178.4(3)
N2 C13 C18 C20 -3.3(5)
C11 C1 N1 C3 167.2(3)
C2 C1 N1 C3 -7.6(5)
C11 C1 N1 Mo1 -16.2(4)
C2 C1 N1 Mo1 169.0(3)
C8 C3 N1 C1 91.6(4)
C4 C3 N1 C1 -89.1(4)
C8 C3 N1 Mo1 -84.8(3)
C4 C3 N1 Mo1 94.4(3)
C1 C11 N2 C13 -164.8(3)
C12 C11 N2 C13 9.9(5)
C1 C11 N2 Mo1 10.4(4)
C12 C11 N2 Mo1 -175.0(3)
C18 C13 N2 C11 77.6(4)
C14 C13 N2 C11 -104.1(4)
C18 C13 N2 Mo1 -97.2(3)
C14 C13 N2 Mo1 81.1(3)
C1 N1 Mo1 C21 109.3(2)
C3 N1 Mo1 C21 -74.2(3)
C1 N1 Mo1 C23 -162.5(2)
C3 N1 Mo1 C23 13.9(3)
C1 N1 Mo1 N3 -69.7(2)
C3 N1 Mo1 N3 106.8(2)
C1 N1 Mo1 N2 16.0(2)
C3 N1 Mo1 N2 -167.6(3)
C11 N2 Mo1 C21 -112.2(2)
C13 N2 Mo1 C21 62.7(3)
C11 N2 Mo1 C23 -7.1(6)
C13 N2 Mo1 C23 167.7(5)
C11 N2 Mo1 C22 164.3(2)
C13 N2 Mo1 C22 -20.8(3)
C11 N2 Mo1 N1 -13.7(2)
C13 N2 Mo1 N1 161.2(3)
C11 N2 Mo1 N3 73.1(2)
C13 N2 Mo1 N3 -112.0(2)
